data_4325062
loop_
_publ_author_name
'Ross S. Forgan'
'Benjamin D. Roach'
'Peter A. Wood'
'Fraser J. White'
'John Campbell'
'David K. Henderson'
'Eduardo Kamenetzky'
'Fiona E. McAllister'
'Simon Parsons'
'Elna Pidcock'
'Patricia Richardson'
'Ronald M. Swart'
'Peter A. Tasker'

_publ_contact_author_email f.j.white@sms.ed.ac.uk
_publ_contact_author_name 'Fraser J. White'
_publ_section_title
;
 Using the Outer Coordination Sphere to Tune the Strength of Metal
 Extractants
;
_journal_name_full 'Inorganic Chemistry'
_journal_page_first 4515
_journal_page_last 4522
_journal_paper_doi 10.1021/ic200154y
_journal_volume 50
_journal_year 2011
_chemical_compound_source 'Fiona McAllister'
_chemical_formula_moiety 'C22 H28 Cu N2 O4'
_chemical_formula_sum 'C22 H28 Cu N2 O4'
_chemical_formula_weight 448.00
_space_group_IT_number 2
_symmetry_cell_setting triclinic
_symmetry_Int_Tables_number 2
_symmetry_space_group_name_Hall '-P 1'
_symmetry_space_group_name_H-M 'P -1'
_atom_sites_solution_hydrogens geom
_atom_sites_solution_primary direct
_atom_sites_solution_secondary difmap
_audit_creation_method SHELXL-97
_cell_angle_alpha 77.787(3)
_cell_angle_beta 83.298(3)
_cell_angle_gamma 60.492(2)
_cell_formula_units_Z 3
_cell_length_a 10.3884(5)
_cell_length_b 10.3905(5)
_cell_length_c 18.9956(9)
_cell_measurement_reflns_used 9650
_cell_measurement_temperature 150(2)
_cell_measurement_theta_max 24.3
_cell_measurement_theta_min 2.2
_cell_volume 1743.86(15)
_computing_cell_refinement Saint
_computing_data_collection Smart
_computing_data_reduction Saint
_computing_molecular_graphics XP
_computing_publication_material 'PLATON, ENCIFER, XCIF'
_computing_structure_refinement 'SHELXL-97 (Sheldrick, 1997)'
_computing_structure_solution 'SHELXS-97 (Sheldrick, 1990)'
_diffrn_ambient_temperature 150(2)
_diffrn_measured_fraction_theta_full 0.957
_diffrn_measured_fraction_theta_max 0.998
_diffrn_measurement_device_type 'Bruker Smart Apex CCD'
_diffrn_measurement_method 'Omega and Phi Scans'
_diffrn_radiation_monochromator graphite
_diffrn_radiation_type MoK\a
_diffrn_radiation_wavelength 0.71073
_diffrn_reflns_av_R_equivalents 0.0638
_diffrn_reflns_av_sigmaI/netI 0.0748
_diffrn_reflns_limit_h_max 14
_diffrn_reflns_limit_h_min -14
_diffrn_reflns_limit_k_max 14
_diffrn_reflns_limit_k_min -14
_diffrn_reflns_limit_l_max 26
_diffrn_reflns_limit_l_min -26
_diffrn_reflns_number 51580
_diffrn_reflns_theta_full 27.51
_diffrn_reflns_theta_max 30.57
_diffrn_reflns_theta_min 1.10
_diffrn_source 'fine-focus sealed tube'
_exptl_absorpt_coefficient_mu 0.967
_exptl_absorpt_correction_T_max 0.82
_exptl_absorpt_correction_T_min 0.655
_exptl_absorpt_correction_type multi-scan
_exptl_absorpt_process_details 'SADABS 2004/1'
_exptl_crystal_colour 'light brown'
_exptl_crystal_density_diffrn 1.280
_exptl_crystal_description block
_exptl_crystal_F_000 705
_exptl_crystal_recrystallization_method 'Slow evaporation of dichloroethane solution'
_exptl_crystal_size_max 0.31
_exptl_crystal_size_mid 0.23
_exptl_crystal_size_min 0.20
_platon_squeeze_details
;
;
_refine_diff_density_max 1.439
_refine_diff_density_min -1.272
_refine_diff_density_rms 0.143
_refine_ls_extinction_method none
_refine_ls_goodness_of_fit_ref 0.936
_refine_ls_hydrogen_treatment riding
_refine_ls_matrix_type full
_refine_ls_number_parameters 409
_refine_ls_number_reflns 10240
_refine_ls_number_restraints 0
_refine_ls_restrained_S_all 0.936
_refine_ls_R_factor_all 0.0913
_refine_ls_R_factor_gt 0.0569
_refine_ls_shift/su_max 0.000
_refine_ls_shift/su_mean 0.000
_refine_ls_structure_factor_coef Fsqd
_refine_ls_weighting_details 'calc w=1/[\s^2^(Fo^2^)+(0.0907P)^2^+0.0000P] where P=(Fo^2^+2Fc^2^)/3'
_refine_ls_weighting_scheme calc
_refine_ls_wR_factor_gt 0.1345
_refine_ls_wR_factor_ref 0.1455
_reflns_number_gt 6785
_reflns_number_total 10240
_reflns_threshold_expression >2sigma(I)
_cod_data_source_file ic200154y_si_003_11.cif
_cod_data_source_block pt0532
_cod_depositor_comments
;

2021-10-24
Z value and formula fixed to values more according to usual
chemical conventions.                 miguel
;
_cod_original_formula_sum 'C66 H84 Cu3 N6 O12'
_cod_original_formula_weight 1344.01
_cod_original_formula_moiety 'C66 H84 Cu3 N6 O12'
_cod_original_formula_units_Z 1
_cod_original_cell_volume 1743.86(14)
_cod_database_code 4325062

loop_
_symmetry_equiv_pos_as_xyz
'x, y, z'
'-x, -y, -z'

loop_
_atom_site_label
_atom_site_type_symbol
_atom_site_fract_x
_atom_site_fract_y
_atom_site_fract_z
_atom_site_U_iso_or_equiv
_atom_site_adp_type
_atom_site_occupancy
_atom_site_symmetry_multiplicity
_atom_site_calc_flag
_atom_site_refinement_flags
Cu1 Cu 0.5000 0.0000 0.5000 0.02095(11) Uani 1 2 d S
O1A O 0.59004(19) -0.02528(18) 0.40708(9) 0.0237(4) Uani 1 1 d .
C1A C 0.5217(3) 0.0214(3) 0.34389(12) 0.0216(5) Uani 1 1 d .
O2A O 0.1976(2) 0.2242(2) 0.50814(9) 0.0315(4) Uani 1 1 d .
H2A H 0.2304 0.1898 0.5502 0.047 Uiso 1 1 calc R
C2A C 0.3689(3) 0.1218(3) 0.33595(13) 0.0234(5) Uani 1 1 d .
C3A C 0.3057(3) 0.1613(3) 0.26795(13) 0.0252(5) Uani 1 1 d .
H3A H 0.2026 0.2285 0.2631 0.030 Uiso 1 1 calc R
C4A C 0.3867(3) 0.1067(3) 0.20766(13) 0.0219(5) Uani 1 1 d .
C5A C 0.5378(3) 0.0121(3) 0.21694(13) 0.0243(5) Uani 1 1 d .
H5A H 0.5974 -0.0256 0.1766 0.029 Uiso 1 1 calc R
C6A C 0.6046(3) -0.0290(3) 0.28279(13) 0.0235(5) Uani 1 1 d .
H6A H 0.7085 -0.0926 0.2864 0.028 Uiso 1 1 calc R
N21A N 0.3094(2) 0.1518(2) 0.45944(11) 0.0226(4) Uani 1 1 d .
C21A C 0.2688(3) 0.1872(3) 0.39396(13) 0.0257(5) Uani 1 1 d .
H21A H 0.1688 0.2593 0.3828 0.031 Uiso 1 1 calc R
C41A C 0.3078(3) 0.1434(3) 0.13702(13) 0.0249(5) Uani 1 1 d .
C42A C 0.2092(3) 0.0689(3) 0.14842(15) 0.0311(6) Uani 1 1 d .
H42A H 0.1626 0.0865 0.1029 0.047 Uiso 1 1 calc R
H42B H 0.1325 0.1120 0.1847 0.047 Uiso 1 1 calc R
H42C H 0.2696 -0.0395 0.1650 0.047 Uiso 1 1 calc R
C43A C 0.2113(3) 0.3144(3) 0.11490(14) 0.0310(6) Uani 1 1 d .
H43A H 0.2743 0.3620 0.1063 0.046 Uiso 1 1 calc R
H43B H 0.1398 0.3539 0.1536 0.046 Uiso 1 1 calc R
H43C H 0.1584 0.3362 0.0708 0.046 Uiso 1 1 calc R
C44A C 0.4167(3) 0.0843(3) 0.07567(14) 0.0340(6) Uani 1 1 d .
H44A H 0.4822 0.1291 0.0681 0.051 Uiso 1 1 calc R
H44B H 0.3621 0.1112 0.0315 0.051 Uiso 1 1 calc R
H44C H 0.4758 -0.0253 0.0880 0.051 Uiso 1 1 calc R
Cu2 Cu 0.5000 0.5000 0.5000 0.02246(11) Uani 1 2 d S
O1B O 0.5209(2) 0.37954(19) 0.59283(9) 0.0268(4) Uani 1 1 d .
C1B C 0.4863(3) 0.4232(3) 0.65653(13) 0.0223(5) Uani 1 1 d .
O2B O 0.4117(2) 0.81032(19) 0.49165(9) 0.0325(5) Uani 1 1 d .
H2B H 0.4272 0.7923 0.4495 0.049 Uiso 1 1 calc R
C2B C 0.4309(3) 0.5735(3) 0.66537(13) 0.0237(5) Uani 1 1 d .
C3B C 0.3917(3) 0.6090(3) 0.73452(13) 0.0258(5) Uani 1 1 d .
H3B H 0.3535 0.7106 0.7396 0.031 Uiso 1 1 calc R
C4B C 0.4057(3) 0.5036(3) 0.79607(13) 0.0234(5) Uani 1 1 d .
C5B C 0.4662(3) 0.3550(3) 0.78582(13) 0.0250(5) Uani 1 1 d .
H5B H 0.4799 0.2787 0.8265 0.030 Uiso 1 1 calc R
C6B C 0.5068(3) 0.3158(3) 0.71847(13) 0.0247(5) Uani 1 1 d .
H6B H 0.5497 0.2132 0.7142 0.030 Uiso 1 1 calc R
N21B N 0.4388(2) 0.6789(2) 0.54057(11) 0.0246(4) Uani 1 1 d .
C21B C 0.4106(3) 0.6961(3) 0.60633(13) 0.0260(5) Uani 1 1 d .
H21B H 0.3748 0.7935 0.6171 0.031 Uiso 1 1 calc R
C41B C 0.3506(3) 0.5523(3) 0.86926(13) 0.0270(5) Uani 1 1 d .
C42B C 0.1824(3) 0.6521(3) 0.86694(16) 0.0362(6) Uani 1 1 d .
H42D H 0.1365 0.5959 0.8561 0.054 Uiso 1 1 calc R
H42E H 0.1573 0.7414 0.8295 0.054 Uiso 1 1 calc R
H42F H 0.1458 0.6830 0.9138 0.054 Uiso 1 1 calc R
C43B C 0.3888(4) 0.4178(3) 0.93031(14) 0.0383(7) Uani 1 1 d .
H43D H 0.3416 0.3608 0.9220 0.057 Uiso 1 1 calc R
H43E H 0.3530 0.4534 0.9762 0.057 Uiso 1 1 calc R
H43F H 0.4963 0.3530 0.9320 0.057 Uiso 1 1 calc R
C44B C 0.4211(3) 0.6415(3) 0.88558(15) 0.0342(6) Uani 1 1 d .
H44D H 0.3869 0.6701 0.9330 0.051 Uiso 1 1 calc R
H44E H 0.3927 0.7322 0.8487 0.051 Uiso 1 1 calc R
H44F H 0.5290 0.5794 0.8855 0.051 Uiso 1 1 calc R
Cu3 Cu 0.0000 0.5000 0.5000 0.02208(11) Uani 1 2 d S
O1C O -0.0635(2) 0.4992(2) 0.40992(9) 0.0264(4) Uani 1 1 d .
C1C C -0.0397(3) 0.5624(3) 0.34448(13) 0.0229(5) Uani 1 1 d .
O2C O 0.2190(2) 0.5905(2) 0.49787(10) 0.0352(5) Uani 1 1 d .
H2C H 0.2007 0.5632 0.5410 0.053 Uiso 1 1 calc R
C2C C 0.0564(3) 0.6251(3) 0.33057(13) 0.0246(5) Uani 1 1 d .
C3C C 0.0705(3) 0.6924(3) 0.25954(13) 0.0267(5) Uani 1 1 d .
H3C H 0.1348 0.7349 0.2507 0.032 Uiso 1 1 calc R
C4C C -0.0047(3) 0.6996(3) 0.20182(13) 0.0242(5) Uani 1 1 d .
C5C C -0.0952(3) 0.6324(3) 0.21718(13) 0.0259(5) Uani 1 1 d .
H5C H -0.1471 0.6334 0.1789 0.031 Uiso 1 1 calc R
C6C C -0.1120(3) 0.5647(3) 0.28586(13) 0.0251(5) Uani 1 1 d .
H6C H -0.1735 0.5189 0.2935 0.030 Uiso 1 1 calc R
N21C N 0.1303(2) 0.5775(2) 0.45249(11) 0.0254(5) Uani 1 1 d .
C21C C 0.1404(3) 0.6272(3) 0.38594(13) 0.0283(6) Uani 1 1 d .
H21C H 0.2060 0.6675 0.3718 0.034 Uiso 1 1 calc R
C41C C 0.0077(3) 0.7829(3) 0.12698(13) 0.0273(5) Uani 1 1 d .
C42C C -0.0651(3) 0.9522(3) 0.12971(16) 0.0353(6) Uani 1 1 d .
H42G H -0.1694 0.9895 0.1439 0.053 Uiso 1 1 calc R
H42H H -0.0578 1.0073 0.0820 0.053 Uiso 1 1 calc R
H42I H -0.0141 0.9673 0.1649 0.053 Uiso 1 1 calc R
C43C C 0.1701(3) 0.7267(3) 0.10377(15) 0.0363(6) Uani 1 1 d .
H43G H 0.2218 0.7409 0.1390 0.054 Uiso 1 1 calc R
H43H H 0.1757 0.7835 0.0563 0.054 Uiso 1 1 calc R
H43I H 0.2168 0.6197 0.1012 0.054 Uiso 1 1 calc R
C44C C -0.0709(4) 0.7632(4) 0.06966(15) 0.0402(7) Uani 1 1 d .
H44G H -0.0300 0.6559 0.0691 0.060 Uiso 1 1 calc R
H44H H -0.0559 0.8138 0.0222 0.060 Uiso 1 1 calc R
H44I H -0.1770 0.8073 0.0811 0.060 Uiso 1 1 calc R

loop_
_atom_site_aniso_label
_atom_site_aniso_U_11
_atom_site_aniso_U_22
_atom_site_aniso_U_33
_atom_site_aniso_U_23
_atom_site_aniso_U_13
_atom_site_aniso_U_12
Cu1 0.0249(2) 0.0234(2) 0.0104(2) -0.00223(15) -0.00036(16) -0.00877(17)
O1A 0.0268(9) 0.0285(9) 0.0112(8) -0.0025(6) -0.0014(7) -0.0101(7)
C1A 0.0300(14) 0.0245(11) 0.0120(11) -0.0006(9) -0.0013(10) -0.0152(10)
O2A 0.0324(10) 0.0339(10) 0.0113(8) -0.0060(7) 0.0016(7) -0.0029(8)
C2A 0.0304(14) 0.0258(12) 0.0128(11) -0.0042(9) 0.0017(10) -0.0127(10)
C3A 0.0270(13) 0.0286(12) 0.0155(12) -0.0019(9) -0.0024(10) -0.0103(10)
C4A 0.0282(13) 0.0258(12) 0.0123(11) -0.0012(9) -0.0001(9) -0.0143(10)
C5A 0.0324(14) 0.0293(12) 0.0126(11) -0.0047(9) 0.0038(10) -0.0165(11)
C6A 0.0257(13) 0.0280(12) 0.0149(11) -0.0040(9) 0.0020(10) -0.0120(10)
N21A 0.0253(11) 0.0248(10) 0.0135(10) -0.0051(8) 0.0032(8) -0.0090(8)
C21A 0.0265(13) 0.0272(12) 0.0155(12) -0.0039(9) -0.0011(10) -0.0066(10)
C41A 0.0293(14) 0.0299(12) 0.0141(11) -0.0034(9) -0.0005(10) -0.0133(11)
C42A 0.0369(16) 0.0340(14) 0.0244(14) -0.0020(11) -0.0074(12) -0.0185(12)
C43A 0.0383(16) 0.0325(14) 0.0191(13) 0.0004(10) -0.0042(11) -0.0160(12)
C44A 0.0369(16) 0.0454(16) 0.0144(12) -0.0065(11) -0.0001(11) -0.0155(13)
Cu2 0.0343(3) 0.0230(2) 0.0120(2) -0.00211(15) 0.00136(17) -0.01603(18)
O1B 0.0431(11) 0.0276(9) 0.0118(8) -0.0036(7) 0.0048(8) -0.0195(8)
C1B 0.0252(13) 0.0282(12) 0.0136(11) -0.0016(9) 0.0009(9) -0.0141(10)
O2B 0.0632(14) 0.0255(9) 0.0114(8) 0.0001(7) 0.0005(9) -0.0250(9)
C2B 0.0303(14) 0.0287(12) 0.0140(11) -0.0016(9) -0.0001(10) -0.0165(11)
C3B 0.0352(15) 0.0255(12) 0.0173(12) -0.0047(9) 0.0019(10) -0.0153(11)
C4B 0.0275(13) 0.0297(12) 0.0138(11) -0.0011(9) -0.0011(10) -0.0153(10)
C5B 0.0303(14) 0.0290(12) 0.0136(11) 0.0015(9) -0.0007(10) -0.0147(11)
C6B 0.0322(14) 0.0216(11) 0.0190(12) -0.0021(9) -0.0001(10) -0.0126(10)
N21B 0.0381(13) 0.0225(10) 0.0148(10) 0.0012(8) -0.0009(9) -0.0175(9)
C21B 0.0401(15) 0.0234(12) 0.0170(12) -0.0027(9) 0.0009(11) -0.0178(11)
C41B 0.0320(14) 0.0319(13) 0.0150(12) -0.0039(10) 0.0022(10) -0.0145(11)
C42B 0.0318(16) 0.0466(16) 0.0300(15) -0.0150(13) 0.0062(12) -0.0170(13)
C43B 0.056(2) 0.0408(15) 0.0137(13) -0.0033(11) 0.0068(13) -0.0226(14)
C44B 0.0401(17) 0.0462(16) 0.0223(14) -0.0097(12) 0.0004(12) -0.0240(14)
Cu3 0.0250(2) 0.0302(2) 0.0117(2) -0.00246(16) 0.00033(16) -0.01442(18)
O1C 0.0323(10) 0.0354(9) 0.0139(8) -0.0019(7) 0.0003(7) -0.0191(8)
C1C 0.0245(13) 0.0263(12) 0.0142(11) -0.0020(9) 0.0000(10) -0.0100(10)
O2C 0.0378(11) 0.0632(13) 0.0151(9) -0.0039(9) -0.0022(8) -0.0331(10)
C2C 0.0240(13) 0.0320(13) 0.0173(12) -0.0051(10) 0.0017(10) -0.0133(10)
C3C 0.0309(14) 0.0353(13) 0.0170(12) -0.0010(10) -0.0004(10) -0.0196(11)
C4C 0.0289(14) 0.0276(12) 0.0138(11) -0.0019(9) -0.0010(10) -0.0123(10)
C5C 0.0320(14) 0.0290(12) 0.0157(12) -0.0039(9) -0.0025(10) -0.0136(11)
C6C 0.0292(14) 0.0328(13) 0.0170(12) -0.0037(10) 0.0002(10) -0.0182(11)
N21C 0.0250(11) 0.0372(11) 0.0153(10) -0.0018(8) -0.0017(8) -0.0168(9)
C21C 0.0298(14) 0.0433(15) 0.0157(12) -0.0025(11) 0.0009(10) -0.0218(12)
C41C 0.0363(15) 0.0308(13) 0.0133(11) -0.0010(9) 0.0011(10) -0.0165(11)
C42C 0.0379(16) 0.0320(14) 0.0301(15) -0.0002(11) 0.0026(13) -0.0150(12)
C43C 0.0418(17) 0.0398(15) 0.0226(14) -0.0028(11) 0.0037(12) -0.0181(13)
C44C 0.059(2) 0.0542(18) 0.0158(13) 0.0029(12) -0.0075(13) -0.0353(16)

loop_
_atom_type_symbol
_atom_type_description
_atom_type_scat_dispersion_real
_atom_type_scat_dispersion_imag
_atom_type_scat_source
C C 0.0033 0.0016 'International Tables Vol C Tables 4.2.6.8 and 6.1.1.4'
H H 0.0000 0.0000 'International Tables Vol C Tables 4.2.6.8 and 6.1.1.4'
N N 0.0061 0.0033 'International Tables Vol C Tables 4.2.6.8 and 6.1.1.4'
O O 0.0106 0.0060 'International Tables Vol C Tables 4.2.6.8 and 6.1.1.4'
Cu Cu 0.3201 1.2651 'International Tables Vol C Tables 4.2.6.8 and 6.1.1.4'

loop_
_geom_angle_atom_site_label_1
_geom_angle_atom_site_label_2
_geom_angle_atom_site_label_3
_geom_angle
_geom_angle_site_symmetry_1
_geom_angle_site_symmetry_3
O1A Cu1 O1A 180.00(4) 2_656 .
O1A Cu1 N21A 92.26(8) 2_656 2_656
O1A Cu1 N21A 87.74(8) . 2_656
O1A Cu1 N21A 87.74(8) 2_656 .
O1A Cu1 N21A 92.26(8) . .
N21A Cu1 N21A 180.00(11) 2_656 .
C1A O1A Cu1 127.23(16) . .
O1A C1A C6A 119.0(2) . .
O1A C1A C2A 122.9(2) . .
C6A C1A C2A 118.1(2) . .
N21A O2A H2A 109.5 . .
C3A C2A C1A 118.9(2) . .
C3A C2A C21A 116.5(2) . .
C1A C2A C21A 124.6(2) . .
C4A C3A C2A 123.1(2) . .
C4A C3A H3A 118.4 . .
C2A C3A H3A 118.4 . .
C3A C4A C5A 116.4(2) . .
C3A C4A C41A 120.0(2) . .
C5A C4A C41A 123.5(2) . .
C6A C5A C4A 122.4(2) . .
C6A C5A H5A 118.8 . .
C4A C5A H5A 118.8 . .
C5A C6A C1A 121.0(2) . .
C5A C6A H6A 119.5 . .
C1A C6A H6A 119.5 . .
C21A N21A O2A 114.9(2) . .
C21A N21A Cu1 128.27(18) . .
O2A N21A Cu1 116.59(14) . .
N21A C21A C2A 122.8(2) . .
N21A C21A H21A 118.6 . .
C2A C21A H21A 118.6 . .
C44A C41A C4A 112.0(2) . .
C44A C41A C42A 108.1(2) . .
C4A C41A C42A 108.6(2) . .
C44A C41A C43A 108.5(2) . .
C4A C41A C43A 110.2(2) . .
C42A C41A C43A 109.3(2) . .
C41A C42A H42A 109.5 . .
C41A C42A H42B 109.5 . .
H42A C42A H42B 109.5 . .
C41A C42A H42C 109.5 . .
H42A C42A H42C 109.5 . .
H42B C42A H42C 109.5 . .
C41A C43A H43A 109.5 . .
C41A C43A H43B 109.5 . .
H43A C43A H43B 109.5 . .
C41A C43A H43C 109.5 . .
H43A C43A H43C 109.5 . .
H43B C43A H43C 109.5 . .
C41A C44A H44A 109.5 . .
C41A C44A H44B 109.5 . .
H44A C44A H44B 109.5 . .
C41A C44A H44C 109.5 . .
H44A C44A H44C 109.5 . .
H44B C44A H44C 109.5 . .
O1B Cu2 O1B 180.00(6) . 2_666
O1B Cu2 N21B 92.13(8) . .
O1B Cu2 N21B 87.87(8) 2_666 .
O1B Cu2 N21B 87.87(8) . 2_666
O1B Cu2 N21B 92.13(8) 2_666 2_666
N21B Cu2 N21B 180.000(1) . 2_666
C1B O1B Cu2 128.21(15) . .
O1B C1B C6B 118.8(2) . .
O1B C1B C2B 123.6(2) . .
C6B C1B C2B 117.6(2) . .
N21B O2B H2B 109.5 . .
C3B C2B C1B 119.1(2) . .
C3B C2B C21B 117.0(2) . .
C1B C2B C21B 123.9(2) . .
C4B C3B C2B 123.5(2) . .
C4B C3B H3B 118.3 . .
C2B C3B H3B 118.3 . .
C3B C4B C5B 116.0(2) . .
C3B C4B C41B 120.6(2) . .
C5B C4B C41B 123.4(2) . .
C6B C5B C4B 122.1(2) . .
C6B C5B H5B 118.9 . .
C4B C5B H5B 118.9 . .
C5B C6B C1B 121.6(2) . .
C5B C6B H6B 119.2 . .
C1B C6B H6B 119.2 . .
C21B N21B O2B 114.46(19) . .
C21B N21B Cu2 128.78(17) . .
O2B N21B Cu2 116.60(14) . .
N21B C21B C2B 123.0(2) . .
N21B C21B H21B 118.5 . .
C2B C21B H21B 118.5 . .
C43B C41B C44B 107.9(2) . .
C43B C41B C4B 111.9(2) . .
C44B C41B C4B 110.2(2) . .
C43B C41B C42B 109.0(2) . .
C44B C41B C42B 109.0(2) . .
C4B C41B C42B 108.8(2) . .
C41B C42B H42D 109.5 . .
C41B C42B H42E 109.5 . .
H42D C42B H42E 109.5 . .
C41B C42B H42F 109.5 . .
H42D C42B H42F 109.5 . .
H42E C42B H42F 109.5 . .
C41B C43B H43D 109.5 . .
C41B C43B H43E 109.5 . .
H43D C43B H43E 109.5 . .
C41B C43B H43F 109.5 . .
H43D C43B H43F 109.5 . .
H43E C43B H43F 109.5 . .
C41B C44B H44D 109.5 . .
C41B C44B H44E 109.5 . .
H44D C44B H44E 109.5 . .
C41B C44B H44F 109.5 . .
H44D C44B H44F 109.5 . .
H44E C44B H44F 109.5 . .
O1C Cu3 O1C 180.0 2_566 .
O1C Cu3 N21C 88.24(8) 2_566 .
O1C Cu3 N21C 91.76(8) . .
O1C Cu3 N21C 91.76(8) 2_566 2_566
O1C Cu3 N21C 88.24(8) . 2_566
N21C Cu3 N21C 180.00(11) . 2_566
C1C O1C Cu3 127.63(15) . .
O1C C1C C6C 118.3(2) . .
O1C C1C C2C 123.7(2) . .
C6C C1C C2C 118.0(2) . .
N21C O2C H2C 109.5 . .
C3C C2C C1C 118.9(2) . .
C3C C2C C21C 117.4(2) . .
C1C C2C C21C 123.6(2) . .
C4C C3C C2C 123.3(2) . .
C4C C3C H3C 118.4 . .
C2C C3C H3C 118.4 . .
C3C C4C C5C 116.2(2) . .
C3C C4C C41C 120.8(2) . .
C5C C4C C41C 123.0(2) . .
C6C C5C C4C 122.5(2) . .
C6C C5C H5C 118.7 . .
C4C C5C H5C 118.7 . .
C5C C6C C1C 121.0(2) . .
C5C C6C H6C 119.5 . .
C1C C6C H6C 119.5 . .
C21C N21C O2C 114.8(2) . .
C21C N21C Cu3 129.06(18) . .
O2C N21C Cu3 115.97(15) . .
N21C C21C C2C 123.1(2) . .
N21C C21C H21C 118.4 . .
C2C C21C H21C 118.4 . .
C4C C41C C43C 110.8(2) . .
C4C C41C C44C 112.2(2) . .
C43C C41C C44C 108.1(2) . .
C4C C41C C42C 108.4(2) . .
C43C C41C C42C 108.9(2) . .
C44C C41C C42C 108.3(2) . .
C41C C42C H42G 109.5 . .
C41C C42C H42H 109.5 . .
H42G C42C H42H 109.5 . .
C41C C42C H42I 109.5 . .
H42G C42C H42I 109.5 . .
H42H C42C H42I 109.5 . .
C41C C43C H43G 109.5 . .
C41C C43C H43H 109.5 . .
H43G C43C H43H 109.5 . .
C41C C43C H43I 109.5 . .
H43G C43C H43I 109.5 . .
H43H C43C H43I 109.5 . .
C41C C44C H44G 109.5 . .
C41C C44C H44H 109.5 . .
H44G C44C H44H 109.5 . .
C41C C44C H44I 109.5 . .
H44G C44C H44I 109.5 . .
H44H C44C H44I 109.5 . .

loop_
_geom_bond_atom_site_label_1
_geom_bond_atom_site_label_2
_geom_bond_distance
_geom_bond_site_symmetry_2
Cu1 O1A 1.9048(17) 2_656
Cu1 O1A 1.9048(17) .
Cu1 N21A 1.941(2) 2_656
Cu1 N21A 1.941(2) .
O1A C1A 1.339(3) .
C1A C6A 1.394(3) .
C1A C2A 1.410(4) .
O2A N21A 1.398(3) .
O2A H2A 0.8400 .
C2A C3A 1.406(3) .
C2A C21A 1.453(4) .
C3A C4A 1.386(3) .
C3A H3A 0.9500 .
C4A C5A 1.390(4) .
C4A C41A 1.533(3) .
C5A C6A 1.383(3) .
C5A H5A 0.9500 .
C6A H6A 0.9500 .
N21A C21A 1.279(3) .
C21A H21A 0.9500 .
C41A C44A 1.525(4) .
C41A C42A 1.534(4) .
C41A C43A 1.538(4) .
C42A H42A 0.9800 .
C42A H42B 0.9800 .
C42A H42C 0.9800 .
C43A H43A 0.9800 .
C43A H43B 0.9800 .
C43A H43C 0.9800 .
C44A H44A 0.9800 .
C44A H44B 0.9800 .
C44A H44C 0.9800 .
Cu2 O1B 1.9003(16) .
Cu2 O1B 1.9003(16) 2_666
Cu2 N21B 1.945(2) .
Cu2 N21B 1.945(2) 2_666
O1B C1B 1.330(3) .
C1B C6B 1.394(3) .
C1B C2B 1.414(3) .
O2B N21B 1.397(2) .
O2B H2B 0.8400 .
C2B C3B 1.400(3) .
C2B C21B 1.453(3) .
C3B C4B 1.389(3) .
C3B H3B 0.9500 .
C4B C5B 1.399(4) .
C4B C41B 1.531(3) .
C5B C6B 1.381(3) .
C5B H5B 0.9500 .
C6B H6B 0.9500 .
N21B C21B 1.279(3) .
C21B H21B 0.9500 .
C41B C43B 1.527(4) .
C41B C44B 1.528(4) .
C41B C42B 1.531(4) .
C42B H42D 0.9800 .
C42B H42E 0.9800 .
C42B H42F 0.9800 .
C43B H43D 0.9800 .
C43B H43E 0.9800 .
C43B H43F 0.9800 .
C44B H44D 0.9800 .
C44B H44E 0.9800 .
C44B H44F 0.9800 .
Cu3 O1C 1.9077(17) 2_566
Cu3 O1C 1.9077(17) .
Cu3 N21C 1.943(2) .
Cu3 N21C 1.943(2) 2_566
O1C C1C 1.334(3) .
C1C C6C 1.404(3) .
C1C C2C 1.413(3) .
O2C N21C 1.403(3) .
O2C H2C 0.8400 .
C2C C3C 1.409(3) .
C2C C21C 1.453(3) .
C3C C4C 1.388(3) .
C3C H3C 0.9500 .
C4C C5C 1.397(4) .
C4C C41C 1.527(3) .
C5C C6C 1.381(3) .
C5C H5C 0.9500 .
C6C H6C 0.9500 .
N21C C21C 1.274(3) .
C21C H21C 0.9500 .
C41C C43C 1.532(4) .
C41C C44C 1.537(4) .
C41C C42C 1.546(4) .
C42C H42G 0.9800 .
C42C H42H 0.9800 .
C42C H42I 0.9800 .
C43C H43G 0.9800 .
C43C H43H 0.9800 .
C43C H43I 0.9800 .
C44C H44G 0.9800 .
C44C H44H 0.9800 .
C44C H44I 0.9800 .

loop_
_platon_squeeze_void_nr
_platon_squeeze_void_average_x
_platon_squeeze_void_average_y
_platon_squeeze_void_average_z
_platon_squeeze_void_volume
_platon_squeeze_void_count_electrons
1 0.000 0.000 0.500 191.2 22.4
